data_4061329
loop_
_publ_author_name
'Pinto, P.'
'Marconi, G.'
'Heinemann, F. W.'
'Zenneck, U.'

_publ_section_title
;
 Diastereoselective Formation of Chiral-At-Metal P-Tethered
Arene Ruthenium(II) Complexes.
;
_journal_name_full Organometallics
_journal_paper_doi 10.1021/om0305768
_journal_year 2004
_chemical_formula_moiety 'C22 H23 Cl2 P Ru, C H2 Cl2'
_chemical_formula_sum 'C23 H25 Cl4 P Ru'
_chemical_formula_weight 575.27
_space_group_IT_number 4
_symmetry_cell_setting monoclinic
_symmetry_space_group_name_Hall 'P 2yb'
_symmetry_space_group_name_H-M 'P 1 21 1'
_cell_angle_alpha 90.00
_cell_angle_beta 105.689(1)
_cell_angle_gamma 90.00
_cell_formula_units_Z 2
_cell_length_a 10.3565(1)
_cell_length_b 8.3648(1)
_cell_length_c 14.5157(2)
_cell_measurement_temperature 100(2)
_cell_volume 1210.65(2)
_diffrn_ambient_temperature 100(2)
_exptl_crystal_density_diffrn 1.578
_cod_original_sg_symbol_H-M 'P 21'
_cod_database_code 4061329

loop_
_symmetry_equiv_pos_as_xyz
'x, y, z'
'-x, y+1/2, -z'

loop_
_atom_site_label
_atom_site_type_symbol
_atom_site_fract_x
_atom_site_fract_y
_atom_site_fract_z
_atom_site_U_iso_or_equiv
_atom_site_adp_type
_atom_site_occupancy
_atom_site_symmetry_multiplicity
_atom_site_calc_flag
_atom_site_refinement_flags
_atom_site_disorder_assembly
_atom_site_disorder_group
Ru1 Ru 1.080671(19) 0.38083(2) 0.875718(12) 0.01032(5) Uani 1 1 d . . .
Cl1 Cl 0.86020(7) 0.34305(7) 0.89653(4) 0.01498(14) Uani 1 1 d . . .
Cl2 Cl 0.99997(7) 0.63455(7) 0.80093(5) 0.01620(13) Uani 1 1 d . . .
P1 P 1.00631(7) 0.26845(8) 0.72448(4) 0.01077(13) Uani 1 1 d . . .
C1 C 1.1633(3) 0.2166(4) 0.99497(19) 0.0175(6) Uani 1 1 d . . .
C2 C 1.1688(3) 0.3731(5) 1.03555(17) 0.0218(5) Uani 1 1 d . . .
C3 C 1.2295(3) 0.4987(4) 1.0004(2) 0.0212(6) Uani 1 1 d . . .
C4 C 1.2857(3) 0.4689(3) 0.9220(2) 0.0170(6) Uani 1 1 d . . .
C5 C 1.2874(3) 0.3133(3) 0.8851(2) 0.0139(5) Uani 1 1 d . . .
C6 C 1.2256(3) 0.1831(3) 0.92143(18) 0.0142(5) Uani 1 1 d . . .
C7 C 1.2268(3) 0.0149(3) 0.88308(19) 0.0160(5) Uani 1 1 d . . .
C8 C 1.1784(3) 0.0013(3) 0.7732(2) 0.0165(6) Uani 1 1 d . . .
C9 C 1.0324(3) 0.0514(3) 0.73013(19) 0.0149(5) Uani 1 1 d . . .
C10 C 1.3699(4) -0.0520(4) 0.9198(2) 0.0265(7) Uani 1 1 d . . .
C11 C 0.8305(3) 0.2870(3) 0.65705(18) 0.0139(5) Uani 1 1 d . . .
C12 C 0.7915(3) 0.3837(5) 0.57576(17) 0.0210(5) Uani 1 1 d . . .
C13 C 0.6579(3) 0.3878(6) 0.5224(2) 0.0306(7) Uani 1 1 d . . .
C14 C 0.5618(4) 0.3012(4) 0.5502(2) 0.0324(8) Uani 1 1 d . . .
C15 C 0.5979(3) 0.2094(4) 0.6328(2) 0.0257(7) Uani 1 1 d . . .
C16 C 0.7320(3) 0.2008(3) 0.6864(2) 0.0188(6) Uani 1 1 d . . .
C21 C 1.0949(3) 0.3331(3) 0.63743(18) 0.0140(5) Uani 1 1 d . . .
C22 C 1.0759(3) 0.2490(4) 0.5501(2) 0.0191(6) Uani 1 1 d . . .
C23 C 1.1400(4) 0.3010(4) 0.4835(2) 0.0253(7) Uani 1 1 d . . .
C24 C 1.2232(3) 0.4332(4) 0.5020(2) 0.0263(7) Uani 1 1 d . . .
C25 C 1.2438(3) 0.5147(4) 0.5878(2) 0.0242(7) Uani 1 1 d . . .
C26 C 1.1786(3) 0.4648(4) 0.6554(2) 0.0181(6) Uani 1 1 d . . .
C30 C 0.3546(3) 0.1093(4) 0.2573(2) 0.0228(6) Uani 1 1 d . . .
Cl31 Cl 0.36100(10) 0.31317(10) 0.28960(6) 0.0392(2) Uani 1 1 d . . .
Cl32 Cl 0.46917(9) 0.06481(13) 0.19106(7) 0.0433(2) Uani 1 1 d . . .
H1 H 1.112(4) 0.136(5) 1.014(3) 0.050 Uiso 1 1 d . . .
H2 H 1.125(4) 0.396(6) 1.080(3) 0.050 Uiso 1 1 d . . .
H3 H 1.215(4) 0.601(5) 1.020(3) 0.050 Uiso 1 1 d . . .
H4 H 1.324(4) 0.550(5) 0.894(3) 0.050 Uiso 1 1 d . . .
H5 H 1.324(4) 0.296(5) 0.832(3) 0.050 Uiso 1 1 d . . .
H7 H 1.169(4) -0.040(5) 0.911(3) 0.050 Uiso 1 1 d . . .
H8A H 1.190(4) -0.106(7) 0.760(3) 0.050 Uiso 1 1 d . . .
H8B H 1.238(4) 0.066(5) 0.737(3) 0.050 Uiso 1 1 d . . .
H9A H 0.976(4) 0.010(5) 0.767(3) 0.050 Uiso 1 1 d . . .
H9B H 0.997(4) 0.020(5) 0.665(3) 0.050 Uiso 1 1 d . . .
H10A H 1.369(4) -0.160(6) 0.898(3) 0.050 Uiso 1 1 d . . .
H10B H 1.434(5) 0.012(5) 0.897(3) 0.050 Uiso 1 1 d . . .
H10C H 1.406(4) -0.056(5) 0.985(3) 0.050 Uiso 1 1 d . . .
H12 H 0.855(4) 0.431(5) 0.556(3) 0.050 Uiso 1 1 d . . .
H13 H 0.634(4) 0.449(5) 0.473(3) 0.050 Uiso 1 1 d . . .
H14 H 0.473(5) 0.303(5) 0.517(3) 0.050 Uiso 1 1 d . . .
H15 H 0.534(4) 0.163(5) 0.651(3) 0.050 Uiso 1 1 d . . .
H16 H 0.761(4) 0.128(5) 0.744(3) 0.050 Uiso 1 1 d . . .
H22 H 1.014(4) 0.165(5) 0.539(3) 0.050 Uiso 1 1 d . . .
H23 H 1.126(4) 0.249(5) 0.429(3) 0.050 Uiso 1 1 d . . .
H24 H 1.267(4) 0.469(5) 0.456(3) 0.050 Uiso 1 1 d . . .
H25 H 1.292(4) 0.603(6) 0.598(3) 0.050 Uiso 1 1 d . . .
H26 H 1.198(4) 0.520(5) 0.715(3) 0.050 Uiso 1 1 d . . .
H30A H 0.269(5) 0.089(6) 0.221(3) 0.050 Uiso 1 1 d . . .
H30B H 0.379(4) 0.047(5) 0.314(3) 0.050 Uiso 1 1 d . . .

loop_
_atom_site_aniso_label
_atom_site_aniso_U_11
_atom_site_aniso_U_22
_atom_site_aniso_U_33
_atom_site_aniso_U_23
_atom_site_aniso_U_13
_atom_site_aniso_U_12
Ru1 0.01148(9) 0.01004(8) 0.00920(8) -0.00060(9) 0.00237(6) -0.00015(9)
Cl1 0.0156(3) 0.0165(4) 0.0143(3) 0.0009(2) 0.0067(2) -0.0016(2)
Cl2 0.0171(3) 0.0111(3) 0.0207(3) 0.0028(2) 0.0057(3) 0.0003(2)
P1 0.0116(3) 0.0112(3) 0.0093(3) 0.0008(2) 0.0025(2) -0.0008(2)
C1 0.0163(15) 0.0220(15) 0.0114(12) 0.0050(10) -0.0013(11) 0.0051(11)
C2 0.0211(13) 0.0308(15) 0.0112(10) -0.0006(15) 0.0004(9) 0.0066(16)
C3 0.0149(15) 0.0222(15) 0.0205(14) -0.0092(11) -0.0053(11) 0.0058(11)
C4 0.0130(14) 0.0143(14) 0.0206(14) -0.0030(11) -0.0006(11) -0.0013(10)
C5 0.0116(13) 0.0147(13) 0.0139(13) -0.0011(10) 0.0007(11) -0.0001(10)
C6 0.0142(13) 0.0145(12) 0.0114(12) 0.0001(9) -0.0009(10) 0.0020(10)
C7 0.0198(15) 0.0119(12) 0.0144(13) 0.0027(10) 0.0010(11) 0.0018(10)
C8 0.0186(15) 0.0123(13) 0.0168(13) -0.0025(10) 0.0019(11) 0.0014(10)
C9 0.0177(14) 0.0125(13) 0.0138(12) -0.0002(10) 0.0027(11) -0.0003(10)
C10 0.0246(18) 0.0197(15) 0.0285(17) -0.0016(13) -0.0042(14) 0.0085(13)
C11 0.0135(13) 0.0133(12) 0.0137(12) -0.0054(9) 0.0017(10) 0.0011(9)
C12 0.0221(13) 0.0241(13) 0.0162(11) -0.0001(15) 0.0041(10) 0.0066(16)
C13 0.0305(16) 0.0371(17) 0.0195(12) -0.0032(17) -0.0014(11) 0.0183(19)
C14 0.0185(17) 0.042(2) 0.0299(17) -0.0171(15) -0.0050(14) 0.0141(14)
C15 0.0152(16) 0.0263(17) 0.0353(17) -0.0148(13) 0.0061(13) -0.0018(12)
C16 0.0148(14) 0.0187(14) 0.0222(14) -0.0092(11) 0.0038(11) -0.0018(11)
C21 0.0123(13) 0.0181(13) 0.0120(11) 0.0053(9) 0.0038(10) 0.0031(9)
C22 0.0236(16) 0.0193(14) 0.0154(13) -0.0007(11) 0.0070(12) 0.0035(12)
C23 0.0314(18) 0.0337(18) 0.0137(13) 0.0092(12) 0.0113(13) 0.0176(14)
C24 0.0229(17) 0.0353(17) 0.0251(15) 0.0201(12) 0.0140(13) 0.0144(13)
C25 0.0174(16) 0.0314(17) 0.0247(15) 0.0159(13) 0.0073(12) 0.0010(12)
C26 0.0158(15) 0.0221(14) 0.0161(13) 0.0081(11) 0.0038(11) 0.0025(11)
C30 0.0247(17) 0.0205(15) 0.0271(16) -0.0023(12) 0.0134(13) -0.0040(12)
Cl31 0.0530(6) 0.0233(4) 0.0339(4) -0.0083(3) -0.0011(4) -0.0021(4)
Cl32 0.0252(5) 0.0668(6) 0.0433(5) -0.0127(5) 0.0188(4) -0.0009(4)

loop_
_geom_bond_atom_site_label_1
_geom_bond_atom_site_label_2
_geom_bond_distance
_geom_bond_site_symmetry_2
_geom_bond_publ_flag
Ru1 C4 2.175(3) . ?
Ru1 C5 2.183(3) . ?
Ru1 C1 2.194(3) . ?
Ru1 C6 2.212(3) . ?
Ru1 C2 2.253(2) . ?
Ru1 C3 2.262(3) . ?
Ru1 P1 2.3199(6) . ?
Ru1 Cl1 2.4037(7) . ?
Ru1 Cl2 2.4271(6) . ?
P1 C11 1.826(3) . ?
P1 C21 1.832(3) . ?
P1 C9 1.834(3) . ?
C1 C6 1.417(4) . ?
C1 C2 1.431(5) . ?
C1 H1 0.95(4) . ?
C2 C3 1.390(5) . ?
C2 H2 0.90(4) . ?
C3 C4 1.434(4) . ?
C3 H3 0.93(5) . ?
C4 C5 1.409(4) . ?
C4 H4 0.93(4) . ?
C5 C6 1.435(4) . ?
C5 H5 0.95(4) . ?
C6 C7 1.514(4) . ?
C7 C10 1.538(4) . ?
C7 C8 1.541(4) . ?
C7 H7 0.93(4) . ?
C8 C9 1.530(4) . ?
C8 H8A 0.93(5) . ?
C8 H8B 1.06(4) . ?
C9 H9A 0.96(5) . ?
C9 H9B 0.96(4) . ?
C10 H10A 0.96(5) . ?
C10 H10B 0.98(5) . ?
C10 H10C 0.93(4) . ?
C11 C12 1.397(4) . ?
C11 C16 1.405(4) . ?
C12 C13 1.392(4) . ?
C12 H12 0.88(4) . ?
C13 C14 1.377(6) . ?
C13 H13 0.86(4) . ?
C14 C15 1.386(5) . ?
C14 H14 0.92(5) . ?
C15 C16 1.399(4) . ?
C15 H15 0.88(4) . ?
C16 H16 1.01(4) . ?
C21 C26 1.383(4) . ?
C21 C22 1.416(4) . ?
C22 C23 1.382(4) . ?
C22 H22 0.94(4) . ?
C23 C24 1.383(5) . ?
C23 H23 0.89(4) . ?
C24 C25 1.384(5) . ?
C24 H24 0.95(4) . ?
C25 C26 1.397(4) . ?
C25 H25 0.88(5) . ?
C26 H26 0.95(4) . ?
C30 Cl32 1.757(3) . ?
C30 Cl31 1.765(3) . ?
C30 H30A 0.92(5) . ?
C30 H30B 0.95(4) . ?
